data_4308854
loop_
_publ_author_name
'Daniel L. Reger'
'Radu F. Semeniuc'
'Burjor Captain'
'Mark D. Smith'

_publ_contact_author_address
;
Department of Chemistry and Biochemistry
University of South Carolina
Columbia, South Carolina 29208
USA
;
_publ_contact_author_email reger@mail.chem.sc.edu
_publ_contact_author_fax '1 803 777 9521'
_publ_contact_author_name
;
Professor Daniel L. Reger
;
_publ_contact_author_phone '1 803 777 2587'
_publ_section_title
;
An Unprecedented Coordination Mode of the Tris(pyrazolyl)methane Donor Set
in {[Ph2(O)POCH2C(pz)3Ag]2(THF)2}(BF4)2: \k2-\k1 Bimetallic,
N\s/N\p Chelating
;
_journal_name_full 'Inorganic Chemistry'
_journal_page_first 2995
_journal_page_last 2997
_journal_paper_doi 10.1021/ic0501162
_journal_volume 44
_journal_year 2005
_chemical_formula_moiety
;
C46 H42 Ag2 N12 O4 P2, 2(C4 H8 O), 2(B F4)
;
_chemical_formula_sum 'C54 H58 Ag2 B2 F8 N12 O6 P2'
_chemical_formula_weight 1422.42
_chemical_name_systematic
; 
 ? 
;
_space_group_IT_number 2
_symmetry_cell_setting triclinic
_symmetry_space_group_name_Hall '-P 1'
_symmetry_space_group_name_H-M 'P -1'
_atom_sites_solution_hydrogens geom
_atom_sites_solution_primary direct
_atom_sites_solution_secondary difmap
_audit_creation_method SHELXL-97
_cell_angle_alpha 109.1080(10)
_cell_angle_beta 98.4090(10)
_cell_angle_gamma 102.7470(10)
_cell_formula_units_Z 1
_cell_length_a 10.9754(8)
_cell_length_b 11.4045(8)
_cell_length_c 12.9314(9)
_cell_measurement_reflns_used 8191
_cell_measurement_temperature 150(2)
_cell_measurement_theta_max 26.352
_cell_measurement_theta_min 2.347
_cell_volume 1449.22(18)
_computing_cell_refinement 'SAINT+ NT V6.22 (Bruker, 2001)'
_computing_data_collection 'SMART NT V5.625 (Bruker, 1998)'
_computing_data_reduction 'SAINT+ NT V6.22'
_computing_molecular_graphics 'SHELXTL V6.1 (Sheldrick, 2000)'
_computing_publication_material 'SHELXTL V6.1'
_computing_structure_refinement 'SHELXL-97 (Sheldrick, 1997)'
_computing_structure_solution 'SHELXS-97 (Sheldrick, 1990)'
_diffrn_ambient_temperature 150(2)
_diffrn_measured_fraction_theta_full 0.998
_diffrn_measured_fraction_theta_max 0.998
_diffrn_measurement_device_type 'Bruker SMART APEX CCD diffractometer'
_diffrn_measurement_method 'omega scans'
_diffrn_radiation_monochromator graphite
_diffrn_radiation_source 'fine-focus sealed tube'
_diffrn_radiation_type MoK\a
_diffrn_radiation_wavelength 0.71073
_diffrn_reflns_av_R_equivalents 0.0272
_diffrn_reflns_av_sigmaI/netI 0.0381
_diffrn_reflns_limit_h_max 13
_diffrn_reflns_limit_h_min -13
_diffrn_reflns_limit_k_max 14
_diffrn_reflns_limit_k_min -14
_diffrn_reflns_limit_l_max 16
_diffrn_reflns_limit_l_min -16
_diffrn_reflns_number 13216
_diffrn_reflns_theta_full 26.36
_diffrn_reflns_theta_max 26.36
_diffrn_reflns_theta_min 1.72
_diffrn_standards_decay_% 0
_exptl_absorpt_coefficient_mu 0.818
_exptl_absorpt_correction_T_max 1.0000
_exptl_absorpt_correction_T_min 0.8619
_exptl_absorpt_correction_type multi-scan
_exptl_absorpt_process_details '(SADABS, Bruker, 2001)'
_exptl_crystal_colour colorless
_exptl_crystal_density_diffrn 1.630
_exptl_crystal_density_method 'not measured'
_exptl_crystal_description parallelipiped
_exptl_crystal_F_000 720
_exptl_crystal_size_max 0.36
_exptl_crystal_size_mid 0.18
_exptl_crystal_size_min 0.06
_refine_diff_density_max 1.052
_refine_diff_density_min -0.777
_refine_diff_density_rms 0.083
_refine_ls_extinction_method none
_refine_ls_goodness_of_fit_ref 1.047
_refine_ls_hydrogen_treatment constr
_refine_ls_matrix_type full
_refine_ls_number_parameters 388
_refine_ls_number_reflns 5923
_refine_ls_number_restraints 0
_refine_ls_restrained_S_all 1.047
_refine_ls_R_factor_all 0.0455
_refine_ls_R_factor_gt 0.0404
_refine_ls_shift/su_max 0.001
_refine_ls_shift/su_mean 0.000
_refine_ls_structure_factor_coef Fsqd
_refine_ls_weighting_details 'calc w=1/[\s^2^(Fo^2^)+(0.0502P)^2^+1.3895P] where P=(Fo^2^+2Fc^2^)/3'
_refine_ls_weighting_scheme calc
_refine_ls_wR_factor_gt 0.0993
_refine_ls_wR_factor_ref 0.1027
_reflns_number_gt 5283
_reflns_number_total 5923
_reflns_threshold_expression >2sigma(I)
_cod_data_source_file ic0501162si20050124_053835.cif
_cod_data_source_block rs4001s
_cod_depositor_comments
;
The following automatic conversions were performed:
'_symmetry_cell_setting' value 'Triclinic' changed to 'triclinic'
according to '/home/saulius/struct/CIF-dictionaries/cif_core.dic'
dictionary named 'cif_core.dic' version 2.4.1 from 2010-06-29.

Automatic conversion script
Id: cif_fix_enum 1527 2010-12-29 10:47:43Z saulius 
;
_cod_database_code 4308854

loop_
_symmetry_equiv_pos_as_xyz
'x, y, z'
'-x, -y, -z'

loop_
_atom_site_label
_atom_site_type_symbol
_atom_site_fract_x
_atom_site_fract_y
_atom_site_fract_z
_atom_site_U_iso_or_equiv
_atom_site_adp_type
_atom_site_occupancy
_atom_site_symmetry_multiplicity
_atom_site_calc_flag
_atom_site_refinement_flags
_atom_site_disorder_assembly
_atom_site_disorder_group
Ag1 Ag 0.01038(2) 0.61081(2) 0.439324(18) 0.03641(10) Uani 1 1 d . . .
P1 P 0.24883(7) 0.14220(7) 0.09866(6) 0.02744(17) Uani 1 1 d . . .
C1 C 0.0132(2) 0.2717(2) 0.2750(2) 0.0212(5) Uani 1 1 d . . .
C2 C 0.0548(3) 0.2193(3) 0.1643(2) 0.0248(6) Uani 1 1 d . . .
H2A H -0.0147 0.1447 0.1082 0.030 Uiso 1 1 calc R . .
H2B H 0.0749 0.2875 0.1326 0.030 Uiso 1 1 calc R . .
C11 C 0.2172(3) 0.3706(3) 0.4270(2) 0.0288(6) Uani 1 1 d . . .
H11 H 0.2200 0.2989 0.4484 0.035 Uiso 1 1 calc R . .
C12 C 0.3115(3) 0.4850(3) 0.4618(3) 0.0378(7) Uani 1 1 d . . .
H12 H 0.3923 0.5099 0.5133 0.045 Uiso 1 1 calc R . .
C13 C 0.2646(3) 0.5576(3) 0.4060(3) 0.0378(7) Uani 1 1 d . . .
H13 H 0.3104 0.6426 0.4146 0.045 Uiso 1 1 calc R . .
C21 C -0.2021(3) 0.2461(3) 0.1602(2) 0.0315(6) Uani 1 1 d . . .
H21 H -0.2075 0.1696 0.0990 0.038 Uiso 1 1 calc R . .
C22 C -0.2956(3) 0.3068(3) 0.1754(3) 0.0335(7) Uani 1 1 d . . .
H22 H -0.3781 0.2826 0.1267 0.040 Uiso 1 1 calc R . .
C23 C -0.2451(3) 0.4109(3) 0.2764(3) 0.0323(6) Uani 1 1 d . . .
H23 H -0.2898 0.4710 0.3084 0.039 Uiso 1 1 calc R . .
C31 C -0.0410(3) 0.0427(3) 0.2706(2) 0.0278(6) Uani 1 1 d . . .
H31 H -0.0293 -0.0012 0.1981 0.033 Uiso 1 1 calc R . .
C32 C -0.0838(3) -0.0134(3) 0.3414(3) 0.0328(6) Uani 1 1 d . . .
H32 H -0.1068 -0.1030 0.3294 0.039 Uiso 1 1 calc R . .
C33 C -0.0867(3) 0.0890(3) 0.4359(2) 0.0299(6) Uani 1 1 d . . .
H33 H -0.1131 0.0790 0.5000 0.036 Uiso 1 1 calc R . .
C41 C 0.3030(3) 0.2873(3) 0.0721(2) 0.0313(6) Uani 1 1 d . . .
C42 C 0.2806(3) 0.2829(4) -0.0383(3) 0.0414(8) Uani 1 1 d . . .
H42 H 0.2440 0.2021 -0.0994 0.050 Uiso 1 1 calc R . .
C43 C 0.3115(4) 0.3960(4) -0.0584(3) 0.0538(10) Uani 1 1 d . . .
H43 H 0.2969 0.3930 -0.1335 0.065 Uiso 1 1 calc R . .
C44 C 0.3638(4) 0.5141(4) 0.0309(3) 0.0529(9) Uani 1 1 d . . .
H44 H 0.3828 0.5920 0.0166 0.064 Uiso 1 1 calc R . .
C45 C 0.3886(3) 0.5192(4) 0.1407(3) 0.0459(8) Uani 1 1 d . . .
H45 H 0.4261 0.6001 0.2016 0.055 Uiso 1 1 calc R . .
C46 C 0.3587(3) 0.4064(3) 0.1612(3) 0.0344(7) Uani 1 1 d . . .
H46 H 0.3761 0.4096 0.2363 0.041 Uiso 1 1 calc R . .
C51 C 0.3765(3) 0.1109(3) 0.1785(3) 0.0319(6) Uani 1 1 d . . .
C52 C 0.4345(3) 0.0217(3) 0.1201(3) 0.0450(8) Uani 1 1 d . . .
H52 H 0.4073 -0.0183 0.0403 0.054 Uiso 1 1 calc R . .
C53 C 0.5314(3) -0.0089(4) 0.1775(4) 0.0575(11) Uani 1 1 d . . .
H53 H 0.5720 -0.0685 0.1371 0.069 Uiso 1 1 calc R . .
C54 C 0.5695(3) 0.0478(4) 0.2945(4) 0.0567(11) Uani 1 1 d . . .
H54 H 0.6353 0.0259 0.3343 0.068 Uiso 1 1 calc R . .
C55 C 0.5118(3) 0.1354(4) 0.3525(3) 0.0524(9) Uani 1 1 d . . .
H55 H 0.5376 0.1738 0.4324 0.063 Uiso 1 1 calc R . .
C56 C 0.4159(3) 0.1679(3) 0.2949(3) 0.0423(8) Uani 1 1 d . . .
H56 H 0.3772 0.2295 0.3353 0.051 Uiso 1 1 calc R . .
N11 N 0.1477(2) 0.4934(2) 0.3389(2) 0.0318(5) Uani 1 1 d . . .
N12 N 0.1183(2) 0.3790(2) 0.35582(19) 0.0240(5) Uani 1 1 d . . .
N21 N -0.1269(2) 0.4172(2) 0.3236(2) 0.0292(5) Uani 1 1 d . . .
N22 N -0.0994(2) 0.3155(2) 0.24931(18) 0.0233(5) Uani 1 1 d . . .
N31 N -0.0481(2) 0.2019(2) 0.42484(19) 0.0250(5) Uani 1 1 d . . .
N32 N -0.0180(2) 0.1727(2) 0.32210(18) 0.0219(4) Uani 1 1 d . . .
O1 O 0.16698(17) 0.18014(18) 0.19128(15) 0.0255(4) Uani 1 1 d . . .
O2 O 0.1775(2) 0.0312(2) -0.00628(18) 0.0369(5) Uani 1 1 d . . .
B1 B -0.3393(5) 0.7587(4) 0.3868(4) 0.0533(11) Uani 1 1 d . . .
F1 F -0.2436(3) 0.7021(2) 0.3493(2) 0.0714(7) Uani 1 1 d . . .
F2 F -0.4276(2) 0.6668(3) 0.4062(2) 0.0769(8) Uani 1 1 d . . .
F3 F -0.2767(2) 0.8613(2) 0.48579(19) 0.0641(6) Uani 1 1 d . . .
F4 F -0.3886(3) 0.7949(3) 0.3035(3) 0.0917(10) Uani 1 1 d . . .
O3 O 0.0937(3) 0.7421(3) 0.3025(3) 0.0689(8) Uani 1 1 d . . .
C61 C 0.0219(5) 0.6598(6) 0.1972(5) 0.0852(17) Uani 1 1 d . . .
H61B H -0.0673 0.6660 0.1897 0.102 Uiso 1 1 calc R . .
H61A H 0.0192 0.5697 0.1887 0.102 Uiso 1 1 calc R . .
C62 C 0.0718(8) 0.6878(9) 0.1091(6) 0.140(3) Uani 1 1 d . . .
H62B H 0.0095 0.7139 0.0642 0.169 Uiso 1 1 calc R . .
H62A H 0.0906 0.6112 0.0585 0.169 Uiso 1 1 calc R . .
C63 C 0.1871(7) 0.7920(7) 0.1653(6) 0.112(2) Uani 1 1 d . . .
H63B H 0.1796 0.8696 0.1494 0.134 Uiso 1 1 calc R . .
H63A H 0.2613 0.7672 0.1390 0.134 Uiso 1 1 calc R . .
C64 C 0.2054(6) 0.8200(6) 0.2883(5) 0.0892(16) Uani 1 1 d . . .
H64B H 0.2828 0.7985 0.3170 0.107 Uiso 1 1 calc R . .
H64A H 0.2159 0.9130 0.3300 0.107 Uiso 1 1 calc R . .

loop_
_atom_site_aniso_label
_atom_site_aniso_U_11
_atom_site_aniso_U_22
_atom_site_aniso_U_33
_atom_site_aniso_U_23
_atom_site_aniso_U_13
_atom_site_aniso_U_12
Ag1 0.05242(17) 0.02578(14) 0.02764(14) 0.00039(9) 0.01356(11) 0.01660(11)
P1 0.0212(3) 0.0289(4) 0.0229(3) -0.0025(3) 0.0072(3) 0.0066(3)
C1 0.0210(12) 0.0188(12) 0.0207(12) 0.0033(10) 0.0051(10) 0.0058(10)
C2 0.0210(13) 0.0268(14) 0.0222(13) 0.0025(11) 0.0072(10) 0.0075(11)
C11 0.0249(14) 0.0324(15) 0.0214(13) 0.0006(11) 0.0057(11) 0.0075(12)
C12 0.0253(15) 0.0403(18) 0.0288(15) -0.0056(13) 0.0070(12) 0.0004(13)
C13 0.0372(17) 0.0269(15) 0.0358(16) -0.0011(13) 0.0163(14) -0.0026(13)
C21 0.0268(14) 0.0289(15) 0.0295(15) 0.0000(12) 0.0037(12) 0.0086(12)
C22 0.0281(15) 0.0368(17) 0.0354(16) 0.0103(13) 0.0071(12) 0.0138(13)
C23 0.0338(16) 0.0350(16) 0.0341(16) 0.0117(13) 0.0144(13) 0.0193(13)
C31 0.0305(14) 0.0189(13) 0.0266(14) 0.0006(11) 0.0038(11) 0.0066(11)
C32 0.0376(16) 0.0214(14) 0.0370(16) 0.0097(12) 0.0063(13) 0.0073(12)
C33 0.0306(15) 0.0299(15) 0.0294(15) 0.0125(12) 0.0074(12) 0.0069(12)
C41 0.0239(14) 0.0381(16) 0.0258(14) 0.0047(12) 0.0095(11) 0.0058(12)
C42 0.0320(16) 0.055(2) 0.0257(15) 0.0069(14) 0.0065(13) 0.0034(15)
C43 0.052(2) 0.072(3) 0.0357(19) 0.0244(19) 0.0117(16) 0.0077(19)
C44 0.051(2) 0.056(2) 0.054(2) 0.028(2) 0.0166(18) 0.0059(18)
C45 0.047(2) 0.0412(19) 0.0410(19) 0.0105(15) 0.0109(16) 0.0028(15)
C46 0.0318(16) 0.0381(17) 0.0269(15) 0.0065(13) 0.0079(12) 0.0055(13)
C51 0.0228(14) 0.0301(15) 0.0355(16) 0.0029(12) 0.0075(12) 0.0074(12)
C52 0.0308(17) 0.0391(18) 0.054(2) 0.0000(16) 0.0136(15) 0.0118(14)
C53 0.0350(19) 0.044(2) 0.086(3) 0.006(2) 0.0152(19) 0.0224(16)
C54 0.0332(19) 0.048(2) 0.085(3) 0.022(2) 0.0004(19) 0.0149(16)
C55 0.0395(19) 0.056(2) 0.053(2) 0.0141(18) -0.0026(16) 0.0155(17)
C56 0.0363(17) 0.0431(19) 0.0390(18) 0.0024(15) 0.0042(14) 0.0176(15)
N11 0.0340(13) 0.0204(12) 0.0368(14) 0.0051(10) 0.0141(11) 0.0042(10)
N12 0.0245(11) 0.0169(11) 0.0245(11) 0.0009(9) 0.0071(9) 0.0038(9)
N21 0.0354(13) 0.0257(12) 0.0268(12) 0.0034(10) 0.0128(10) 0.0154(10)
N22 0.0256(11) 0.0205(11) 0.0237(11) 0.0045(9) 0.0100(9) 0.0095(9)
N31 0.0270(12) 0.0255(12) 0.0223(11) 0.0066(9) 0.0093(9) 0.0084(9)
N32 0.0224(11) 0.0207(11) 0.0212(11) 0.0049(9) 0.0074(9) 0.0067(9)
O1 0.0221(9) 0.0286(10) 0.0232(9) 0.0031(8) 0.0082(8) 0.0102(8)
O2 0.0300(11) 0.0356(12) 0.0298(11) -0.0053(9) 0.0073(9) 0.0064(9)
B1 0.067(3) 0.035(2) 0.046(2) 0.0160(18) -0.001(2) 0.000(2)
F1 0.112(2) 0.0491(14) 0.0564(14) 0.0211(12) 0.0303(14) 0.0208(14)
F2 0.0592(15) 0.0772(18) 0.0768(17) 0.0419(15) -0.0076(13) -0.0192(13)
F3 0.0675(15) 0.0503(13) 0.0507(13) 0.0000(11) 0.0160(11) -0.0017(11)
F4 0.106(2) 0.0616(17) 0.090(2) 0.0452(16) -0.0226(17) -0.0050(15)
O3 0.098(2) 0.0596(18) 0.066(2) 0.0308(16) 0.0357(18) 0.0335(18)
C61 0.067(3) 0.120(5) 0.085(4) 0.072(4) 0.008(3) 0.011(3)
C62 0.137(6) 0.176(8) 0.080(4) 0.041(5) 0.050(4) -0.015(6)
C63 0.136(6) 0.092(4) 0.121(5) 0.050(4) 0.074(5) 0.016(4)
C64 0.091(4) 0.071(3) 0.101(4) 0.025(3) 0.030(3) 0.021(3)

loop_
_atom_type_symbol
_atom_type_description
_atom_type_scat_dispersion_real
_atom_type_scat_dispersion_imag
_atom_type_scat_source
C C 0.0033 0.0016 'International Tables Vol C Tables 4.2.6.8 and 6.1.1.4'
H H 0.0000 0.0000 'International Tables Vol C Tables 4.2.6.8 and 6.1.1.4'
B B 0.0013 0.0007 'International Tables Vol C Tables 4.2.6.8 and 6.1.1.4'
N N 0.0061 0.0033 'International Tables Vol C Tables 4.2.6.8 and 6.1.1.4'
O O 0.0106 0.0060 'International Tables Vol C Tables 4.2.6.8 and 6.1.1.4'
F F 0.0171 0.0103 'International Tables Vol C Tables 4.2.6.8 and 6.1.1.4'
P P 0.1023 0.0942 'International Tables Vol C Tables 4.2.6.8 and 6.1.1.4'
Ag Ag -0.8971 1.1015 'International Tables Vol C Tables 4.2.6.8 and 6.1.1.4'

loop_
_geom_angle_atom_site_label_1
_geom_angle_atom_site_label_2
_geom_angle_atom_site_label_3
_geom_angle
_geom_angle_site_symmetry_1
_geom_angle_site_symmetry_3
_geom_angle_publ_flag
N31 Ag1 N21 149.94(9) 2_566 . ?
N31 Ag1 N11 134.01(8) 2_566 . ?
N21 Ag1 N11 75.79(8) . . ?
N31 Ag1 O3 88.60(9) 2_566 . ?
N21 Ag1 O3 106.87(10) . . ?
N11 Ag1 O3 74.28(9) . . ?
N31 Ag1 F1 80.23(7) 2_566 . ?
N21 Ag1 F1 79.12(7) . . ?
N11 Ag1 F1 132.39(8) . . ?
O3 Ag1 F1 75.30(8) . . ?
N31 Ag1 Ag1 106.42(6) 2_566 2_566 ?
N21 Ag1 Ag1 68.25(6) . 2_566 ?
N11 Ag1 Ag1 83.07(6) . 2_566 ?
O3 Ag1 Ag1 157.29(6) . 2_566 ?
F1 Ag1 Ag1 123.27(4) . 2_566 ?
O2 P1 O1 114.91(11) . . ?
O2 P1 C51 113.42(14) . . ?
O1 P1 C51 100.00(12) . . ?
O2 P1 C41 111.51(14) . . ?
O1 P1 C41 104.25(12) . . ?
C51 P1 C41 111.92(14) . . ?
N32 C1 N12 108.6(2) . . ?
N32 C1 N22 110.5(2) . . ?
N12 C1 N22 110.6(2) . . ?
N32 C1 C2 111.2(2) . . ?
N12 C1 C2 108.8(2) . . ?
N22 C1 C2 107.2(2) . . ?
O1 C2 C1 106.6(2) . . ?
O1 C2 H2A 110.4 . . ?
C1 C2 H2A 110.4 . . ?
O1 C2 H2B 110.4 . . ?
C1 C2 H2B 110.4 . . ?
H2A C2 H2B 108.6 . . ?
N12 C11 C12 106.7(3) . . ?
N12 C11 H11 126.6 . . ?
C12 C11 H11 126.6 . . ?
C11 C12 C13 105.6(3) . . ?
C11 C12 H12 127.2 . . ?
C13 C12 H12 127.2 . . ?
N11 C13 C12 111.9(3) . . ?
N11 C13 H13 124.1 . . ?
C12 C13 H13 124.1 . . ?
N22 C21 C22 107.2(3) . . ?
N22 C21 H21 126.4 . . ?
C22 C21 H21 126.4 . . ?
C21 C22 C23 105.5(3) . . ?
C21 C22 H22 127.3 . . ?
C23 C22 H22 127.3 . . ?
N21 C23 C22 112.1(3) . . ?
N21 C23 H23 124.0 . . ?
C22 C23 H23 124.0 . . ?
N32 C31 C32 107.7(3) . . ?
N32 C31 H31 126.2 . . ?
C32 C31 H31 126.2 . . ?
C31 C32 C33 105.2(3) . . ?
C31 C32 H32 127.4 . . ?
C33 C32 H32 127.4 . . ?
N31 C33 C32 111.6(3) . . ?
N31 C33 H33 124.2 . . ?
C32 C33 H33 124.2 . . ?
C42 C41 C46 119.5(3) . . ?
C42 C41 P1 119.7(2) . . ?
C46 C41 P1 120.6(2) . . ?
C43 C42 C41 119.8(3) . . ?
C43 C42 H42 120.1 . . ?
C41 C42 H42 120.1 . . ?
C42 C43 C44 120.2(3) . . ?
C42 C43 H43 119.9 . . ?
C44 C43 H43 119.9 . . ?
C45 C44 C43 120.4(4) . . ?
C45 C44 H44 119.8 . . ?
C43 C44 H44 119.8 . . ?
C46 C45 C44 119.7(3) . . ?
C46 C45 H45 120.2 . . ?
C44 C45 H45 120.2 . . ?
C45 C46 C41 120.4(3) . . ?
C45 C46 H46 119.8 . . ?
C41 C46 H46 119.8 . . ?
C56 C51 C52 119.5(3) . . ?
C56 C51 P1 122.8(2) . . ?
C52 C51 P1 117.7(3) . . ?
C53 C52 C51 120.3(4) . . ?
C53 C52 H52 119.9 . . ?
C51 C52 H52 119.9 . . ?
C52 C53 C54 119.9(3) . . ?
C52 C53 H53 120.0 . . ?
C54 C53 H53 120.0 . . ?
C55 C54 C53 119.9(3) . . ?
C55 C54 H54 120.1 . . ?
C53 C54 H54 120.1 . . ?
C54 C55 C56 120.3(4) . . ?
C54 C55 H55 119.9 . . ?
C56 C55 H55 119.9 . . ?
C51 C56 C55 120.1(3) . . ?
C51 C56 H56 119.9 . . ?
C55 C56 H56 119.9 . . ?
C13 N11 N12 103.9(3) . . ?
C13 N11 Ag1 102.43(19) . . ?
N12 N11 Ag1 102.83(16) . . ?
C11 N12 N11 111.8(2) . . ?
C11 N12 C1 126.4(2) . . ?
N11 N12 C1 118.6(2) . . ?
C23 N21 N22 104.6(2) . . ?
C23 N21 Ag1 119.55(19) . . ?
N22 N21 Ag1 127.89(18) . . ?
C21 N22 N21 110.6(2) . . ?
C21 N22 C1 124.4(2) . . ?
N21 N22 C1 123.7(2) . . ?
C33 N31 N32 105.1(2) . . ?
C33 N31 Ag1 124.01(19) . 2_566 ?
N32 N31 Ag1 129.99(17) . 2_566 ?
C31 N32 N31 110.5(2) . . ?
C31 N32 C1 128.2(2) . . ?
N31 N32 C1 120.6(2) . . ?
C2 O1 P1 119.43(16) . . ?
F4 B1 F3 113.4(4) . . ?
F4 B1 F2 113.7(4) . . ?
F3 B1 F2 110.5(4) . . ?
F4 B1 F1 105.8(4) . . ?
F3 B1 F1 105.5(4) . . ?
F2 B1 F1 107.3(3) . . ?
B1 F1 Ag1 142.5(2) . . ?
C61 O3 C64 107.3(4) . . ?
C61 O3 Ag1 102.6(3) . . ?
C64 O3 Ag1 142.2(3) . . ?
O3 C61 C62 112.8(5) . . ?
O3 C61 H61B 109.0 . . ?
C62 C61 H61B 109.0 . . ?
O3 C61 H61A 109.0 . . ?
C62 C61 H61A 109.0 . . ?
H61B C61 H61A 107.8 . . ?
C61 C62 C63 105.1(6) . . ?
C61 C62 H62B 110.7 . . ?
C63 C62 H62B 110.7 . . ?
C61 C62 H62A 110.7 . . ?
C63 C62 H62A 110.7 . . ?
H62B C62 H62A 108.8 . . ?
C62 C63 C64 107.4(5) . . ?
C62 C63 H63B 110.2 . . ?
C64 C63 H63B 110.2 . . ?
C62 C63 H63A 110.2 . . ?
C64 C63 H63A 110.2 . . ?
H63B C63 H63A 108.5 . . ?
O3 C64 C63 106.8(5) . . ?
O3 C64 H64B 110.4 . . ?
C63 C64 H64B 110.4 . . ?
O3 C64 H64A 110.4 . . ?
C63 C64 H64A 110.4 . . ?
H64B C64 H64A 108.6 . . ?

loop_
_geom_bond_atom_site_label_1
_geom_bond_atom_site_label_2
_geom_bond_distance
_geom_bond_site_symmetry_2
_geom_bond_publ_flag
Ag1 N31 2.182(2) 2_566 ?
Ag1 N21 2.257(2) . ?
Ag1 N11 2.464(2) . ?
Ag1 O3 2.795(3) . ?
Ag1 F1 3.366(3) . ?
Ag1 Ag1 3.3690(5) 2_566 ?
P1 O2 1.478(2) . ?
P1 O1 1.6048(19) . ?
P1 C51 1.788(3) . ?
P1 C41 1.791(3) . ?
C1 N32 1.450(3) . ?
C1 N12 1.452(3) . ?
C1 N22 1.466(3) . ?
C1 C2 1.540(3) . ?
C2 O1 1.434(3) . ?
C2 H2A 0.9900 . ?
C2 H2B 0.9900 . ?
C11 N12 1.358(4) . ?
C11 C12 1.363(4) . ?
C11 H11 0.9500 . ?
C12 C13 1.394(5) . ?
C12 H12 0.9500 . ?
C13 N11 1.334(4) . ?
C13 H13 0.9500 . ?
C21 N22 1.361(4) . ?
C21 C22 1.362(4) . ?
C21 H21 0.9500 . ?
C22 C23 1.381(4) . ?
C22 H22 0.9500 . ?
C23 N21 1.326(4) . ?
C23 H23 0.9500 . ?
C31 N32 1.359(3) . ?
C31 C32 1.359(4) . ?
C31 H31 0.9500 . ?
C32 C33 1.396(4) . ?
C32 H32 0.9500 . ?
C33 N31 1.325(4) . ?
C33 H33 0.9500 . ?
C41 C42 1.394(4) . ?
C41 C46 1.395(4) . ?
C42 C43 1.378(5) . ?
C42 H42 0.9500 . ?
C43 C44 1.387(6) . ?
C43 H43 0.9500 . ?
C44 C45 1.386(5) . ?
C44 H44 0.9500 . ?
C45 C46 1.377(5) . ?
C45 H45 0.9500 . ?
C46 H46 0.9500 . ?
C51 C56 1.386(5) . ?
C51 C52 1.390(4) . ?
C52 C53 1.381(5) . ?
C52 H52 0.9500 . ?
C53 C54 1.393(6) . ?
C53 H53 0.9500 . ?
C54 C55 1.375(6) . ?
C54 H54 0.9500 . ?
C55 C56 1.387(5) . ?
C55 H55 0.9500 . ?
C56 H56 0.9500 . ?
N11 N12 1.369(3) . ?
N21 N22 1.367(3) . ?
N31 N32 1.368(3) . ?
N31 Ag1 2.182(2) 2_566 ?
B1 F4 1.357(5) . ?
B1 F3 1.374(5) . ?
B1 F2 1.377(5) . ?
B1 F1 1.414(6) . ?
O3 C61 1.371(6) . ?
O3 C64 1.420(6) . ?
C61 C62 1.429(7) . ?
C61 H61B 0.9900 . ?
C61 H61A 0.9900 . ?
C62 C63 1.430(9) . ?
C62 H62B 0.9900 . ?
C62 H62A 0.9900 . ?
C63 C64 1.489(8) . ?
C63 H63B 0.9900 . ?
C63 H63A 0.9900 . ?
C64 H64B 0.9900 . ?
C64 H64A 0.9900 . ?

loop_
_geom_torsion_atom_site_label_1
_geom_torsion_atom_site_label_2
_geom_torsion_atom_site_label_3
_geom_torsion_atom_site_label_4
_geom_torsion
_geom_torsion_site_symmetry_1
_geom_torsion_site_symmetry_2
_geom_torsion_site_symmetry_3
_geom_torsion_site_symmetry_4
_geom_torsion_publ_flag
N32 C1 C2 O1 -60.7(3) . . . . ?
N12 C1 C2 O1 58.8(3) . . . . ?
N22 C1 C2 O1 178.4(2) . . . . ?
N12 C11 C12 C13 -1.5(3) . . . . ?
C11 C12 C13 N11 -0.4(4) . . . . ?
N22 C21 C22 C23 -1.3(3) . . . . ?
C21 C22 C23 N21 0.0(4) . . . . ?
N32 C31 C32 C33 0.8(3) . . . . ?
C31 C32 C33 N31 -0.1(3) . . . . ?
O2 P1 C41 C42 -2.9(3) . . . . ?
O1 P1 C41 C42 -127.4(2) . . . . ?
C51 P1 C41 C42 125.4(3) . . . . ?
O2 P1 C41 C46 172.2(2) . . . . ?
O1 P1 C41 C46 47.7(3) . . . . ?
C51 P1 C41 C46 -59.5(3) . . . . ?
C46 C41 C42 C43 -1.1(5) . . . . ?
P1 C41 C42 C43 174.1(3) . . . . ?
C41 C42 C43 C44 -0.5(6) . . . . ?
C42 C43 C44 C45 1.7(6) . . . . ?
C43 C44 C45 C46 -1.3(6) . . . . ?
C44 C45 C46 C41 -0.4(5) . . . . ?
C42 C41 C46 C45 1.5(5) . . . . ?
P1 C41 C46 C45 -173.6(3) . . . . ?
O2 P1 C51 C56 -149.4(3) . . . . ?
O1 P1 C51 C56 -26.6(3) . . . . ?
C41 P1 C51 C56 83.3(3) . . . . ?
O2 P1 C51 C52 28.2(3) . . . . ?
O1 P1 C51 C52 151.1(3) . . . . ?
C41 P1 C51 C52 -99.0(3) . . . . ?
C56 C51 C52 C53 -0.6(5) . . . . ?
P1 C51 C52 C53 -178.4(3) . . . . ?
C51 C52 C53 C54 1.3(6) . . . . ?
C52 C53 C54 C55 -0.9(6) . . . . ?
C53 C54 C55 C56 -0.2(6) . . . . ?
C52 C51 C56 C55 -0.5(5) . . . . ?
P1 C51 C56 C55 177.1(3) . . . . ?
C54 C55 C56 C51 0.9(6) . . . . ?
C12 C13 N11 N12 2.0(3) . . . . ?
C12 C13 N11 Ag1 108.8(2) . . . . ?
N31 Ag1 N11 C13 15.2(3) 2_566 . . . ?
N21 Ag1 N11 C13 -160.2(2) . . . . ?
O3 Ag1 N11 C13 87.3(2) . . . . ?
F1 Ag1 N11 C13 139.46(19) . . . . ?
Ag1 Ag1 N11 C13 -91.0(2) 2_566 . . . ?
N31 Ag1 N11 N12 122.89(16) 2_566 . . . ?
N21 Ag1 N11 N12 -52.54(16) . . . . ?
O3 Ag1 N11 N12 -165.01(19) . . . . ?
F1 Ag1 N11 N12 -112.88(16) . . . . ?
Ag1 Ag1 N11 N12 16.71(15) 2_566 . . . ?
C12 C11 N12 N11 2.8(3) . . . . ?
C12 C11 N12 C1 162.0(2) . . . . ?
C13 N11 N12 C11 -3.0(3) . . . . ?
Ag1 N11 N12 C11 -109.5(2) . . . . ?
C13 N11 N12 C1 -164.0(2) . . . . ?
Ag1 N11 N12 C1 89.5(2) . . . . ?
N32 C1 N12 C11 34.3(3) . . . . ?
N22 C1 N12 C11 155.7(2) . . . . ?
C2 C1 N12 C11 -86.8(3) . . . . ?
N32 C1 N12 N11 -167.7(2) . . . . ?
N22 C1 N12 N11 -46.4(3) . . . . ?
C2 C1 N12 N11 71.1(3) . . . . ?
C22 C23 N21 N22 1.4(3) . . . . ?
C22 C23 N21 Ag1 152.8(2) . . . . ?
N31 Ag1 N21 C23 42.6(3) 2_566 . . . ?
N11 Ag1 N21 C23 -144.0(2) . . . . ?
O3 Ag1 N21 C23 -75.7(2) . . . . ?
F1 Ag1 N21 C23 -4.8(2) . . . . ?
Ag1 Ag1 N21 C23 127.9(2) 2_566 . . . ?
N31 Ag1 N21 N22 -173.39(19) 2_566 . . . ?
N11 Ag1 N21 N22 0.0(2) . . . . ?
O3 Ag1 N21 N22 68.4(2) . . . . ?
F1 Ag1 N21 N22 139.2(2) . . . . ?
Ag1 Ag1 N21 N22 -88.1(2) 2_566 . . . ?
C22 C21 N22 N21 2.2(3) . . . . ?
C22 C21 N22 C1 169.4(3) . . . . ?
C23 N21 N22 C21 -2.2(3) . . . . ?
Ag1 N21 N22 C21 -150.4(2) . . . . ?
C23 N21 N22 C1 -169.5(2) . . . . ?
Ag1 N21 N22 C1 42.3(3) . . . . ?
N32 C1 N22 C21 -74.7(3) . . . . ?
N12 C1 N22 C21 165.1(2) . . . . ?
C2 C1 N22 C21 46.7(3) . . . . ?
N32 C1 N22 N21 90.9(3) . . . . ?
N12 C1 N22 N21 -29.3(3) . . . . ?
C2 C1 N22 N21 -147.7(2) . . . . ?
C32 C33 N31 N32 -0.7(3) . . . . ?
C32 C33 N31 Ag1 -170.64(19) . . . 2_566 ?
C32 C31 N32 N31 -1.3(3) . . . . ?
C32 C31 N32 C1 -171.6(2) . . . . ?
C33 N31 N32 C31 1.3(3) . . . . ?
Ag1 N31 N32 C31 170.35(19) 2_566 . . . ?
C33 N31 N32 C1 172.3(2) . . . . ?
Ag1 N31 N32 C1 -18.6(3) 2_566 . . . ?
N12 C1 N32 C31 -135.2(3) . . . . ?
N22 C1 N32 C31 103.4(3) . . . . ?
C2 C1 N32 C31 -15.6(4) . . . . ?
N12 C1 N32 N31 55.4(3) . . . . ?
N22 C1 N32 N31 -66.0(3) . . . . ?
C2 C1 N32 N31 175.1(2) . . . . ?
C1 C2 O1 P1 -170.14(16) . . . . ?
O2 P1 O1 C2 -60.9(2) . . . . ?
C51 P1 O1 C2 177.3(2) . . . . ?
C41 P1 O1 C2 61.4(2) . . . . ?
F4 B1 F1 Ag1 164.3(2) . . . . ?
F3 B1 F1 Ag1 43.8(5) . . . . ?
F2 B1 F1 Ag1 -74.0(4) . . . . ?
N31 Ag1 F1 B1 -43.3(4) 2_566 . . . ?
N21 Ag1 F1 B1 114.7(4) . . . . ?
N11 Ag1 F1 B1 173.8(3) . . . . ?
O3 Ag1 F1 B1 -134.4(4) . . . . ?
Ag1 Ag1 F1 B1 60.0(4) 2_566 . . . ?
N31 Ag1 O3 C61 -149.2(3) 2_566 . . . ?
N21 Ag1 O3 C61 4.7(3) . . . . ?
N11 Ag1 O3 C61 74.0(3) . . . . ?
F1 Ag1 O3 C61 -68.9(3) . . . . ?
Ag1 Ag1 O3 C61 78.5(4) 2_566 . . . ?
N31 Ag1 O3 C64 69.1(5) 2_566 . . . ?
N21 Ag1 O3 C64 -137.1(5) . . . . ?
N11 Ag1 O3 C64 -67.7(5) . . . . ?
F1 Ag1 O3 C64 149.3(5) . . . . ?
Ag1 Ag1 O3 C64 -63.3(6) 2_566 . . . ?
C64 O3 C61 C62 -7.0(8) . . . . ?
Ag1 O3 C61 C62 -163.7(6) . . . . ?
O3 C61 C62 C63 2.9(10) . . . . ?
C61 C62 C63 C64 2.2(9) . . . . ?
C61 O3 C64 C63 8.0(6) . . . . ?
Ag1 O3 C64 C63 148.8(4) . . . . ?
C62 C63 C64 O3 -6.4(8) . . . . ?
